data_2232975
loop_
_publ_author_name
'Zhang, Jing-Ya'
'Zhang, Wei-Yi'

_publ_section_title
;
 9-(4-Bromophenyl)-3,6-di-<i>tert</i>-butyl-9<i>H</i>-carbazole
;
_journal_coeditor_code VM2131
_journal_issue 12
_journal_name_full 'Acta Crystallographica Section E'
_journal_page_first o3307
_journal_paper_doi 10.1107/S1600536811047386
_journal_volume 67
_journal_year 2011
_chemical_formula_iupac 'C26 H28 Br1 N1'
_chemical_formula_moiety 'C26 H28 Br1 N1'
_chemical_formula_sum 'C26 H28 Br N'
_chemical_formula_weight 434.40
_chemical_name_systematic
;
9-(4-Bromophenyl)-3,6-di-<i>tert</i>-butyl-9<i>H</i>-carbazole
;
_space_group_IT_number 2
_symmetry_cell_setting triclinic
_symmetry_space_group_name_Hall '-P 1'
_symmetry_space_group_name_H-M 'P -1'
_atom_sites_solution_hydrogens geom
_atom_sites_solution_primary direct
_atom_sites_solution_secondary difmap
_audit_creation_method SHELXL-97
_cell_angle_alpha 100.38(3)
_cell_angle_beta 95.13(3)
_cell_angle_gamma 99.32(3)
_cell_formula_units_Z 4
_cell_length_a 5.9300(12)
_cell_length_b 17.634(4)
_cell_length_c 22.343(5)
_cell_measurement_reflns_used 25
_cell_measurement_temperature 293(2)
_cell_measurement_theta_max 13
_cell_measurement_theta_min 10
_cell_volume 2250.8(9)
_computing_cell_refinement 'CAD-4 Software (Enraf--Nonius, 1985)'
_computing_data_collection 'CAD-4 Software (Enraf--Nonius, 1985)'
_computing_data_reduction 'XCAD4 (Harms & Wocadlo,1995)'
_computing_molecular_graphics 'SHELXTL (Sheldrick, 2008)'
_computing_publication_material 'SHELXTL (Sheldrick, 2008)'
_computing_structure_refinement 'SHELXL97 (Sheldrick, 2008)'
_computing_structure_solution 'SHELXS97 (Sheldrick, 2008)'
_diffrn_ambient_temperature 293(2)
_diffrn_measured_fraction_theta_full 1.000
_diffrn_measured_fraction_theta_max 1.000
_diffrn_measurement_device_type 'Enraf--Nonius CAD-4'
_diffrn_measurement_method \w/2\q
_diffrn_radiation_monochromator graphite
_diffrn_radiation_source 'fine-focus sealed tube'
_diffrn_radiation_type MoK\a
_diffrn_radiation_wavelength 0.71073
_diffrn_reflns_av_R_equivalents 0.0542
_diffrn_reflns_av_sigmaI/netI 0.1258
_diffrn_reflns_limit_h_max 7
_diffrn_reflns_limit_h_min 0
_diffrn_reflns_limit_k_max 20
_diffrn_reflns_limit_k_min -21
_diffrn_reflns_limit_l_max 26
_diffrn_reflns_limit_l_min -26
_diffrn_reflns_number 9130
_diffrn_reflns_theta_full 25.37
_diffrn_reflns_theta_max 25.37
_diffrn_reflns_theta_min 1.19
_diffrn_standards_decay_% 1
_diffrn_standards_interval_count 200
_diffrn_standards_interval_time 120
_diffrn_standards_number 3
_exptl_absorpt_coefficient_mu 1.837
_exptl_absorpt_correction_T_max 0.8376
_exptl_absorpt_correction_T_min 0.7102
_exptl_absorpt_correction_type psi-scan
_exptl_absorpt_process_details '(North <i>et al.</i>, 1968)'
_exptl_crystal_colour colourless
_exptl_crystal_density_diffrn 1.282
_exptl_crystal_density_method 'not measured'
_exptl_crystal_description block
_exptl_crystal_F_000 904
_exptl_crystal_size_max 0.20
_exptl_crystal_size_mid 0.10
_exptl_crystal_size_min 0.10
_refine_diff_density_max 0.516
_refine_diff_density_min -0.541
_refine_ls_extinction_method none
_refine_ls_goodness_of_fit_ref 1.001
_refine_ls_hydrogen_treatment constr
_refine_ls_matrix_type full
_refine_ls_number_parameters 505
_refine_ls_number_reflns 8267
_refine_ls_number_restraints 0
_refine_ls_restrained_S_all 1.001
_refine_ls_R_factor_all 0.1723
_refine_ls_R_factor_gt 0.0757
_refine_ls_shift/su_max 0.000
_refine_ls_shift/su_mean 0.000
_refine_ls_structure_factor_coef Fsqd
_refine_ls_weighting_details 'calc w=1/[\s^2^(Fo^2^)+(0.0590P)^2^+0.0000P] where P=(Fo^2^+2Fc^2^)/3'
_refine_ls_weighting_scheme calc
_refine_ls_wR_factor_gt 0.1327
_refine_ls_wR_factor_ref 0.1596
_reflns_number_gt 3724
_reflns_number_total 8267
_reflns_threshold_expression I>2sigma(I)
_cod_data_source_file vm2131.cif
_cod_data_source_block I
_cod_original_cell_volume 2250.8(8)
_cod_original_formula_sum 'C26 H28 Br1 N1'
_cod_database_code 2232975
_cod_database_fobs_code 2232975

loop_
_symmetry_equiv_pos_as_xyz
'x, y, z'
'-x, -y, -z'

loop_
_atom_site_type_symbol
_atom_site_label
_atom_site_fract_x
_atom_site_fract_y
_atom_site_fract_z
_atom_site_U_iso_or_equiv
_atom_site_adp_type
_atom_site_calc_flag
_atom_site_refinement_flags
_atom_site_occupancy
_atom_site_symmetry_multiplicity
Br Br1 1.18728(13) 0.51528(4) 0.36422(3) 0.0683(3) Uani d . 1 1
N N1 0.6647(9) 0.7449(3) 0.2618(2) 0.0568(15) Uani d . 1 1
C C1 0.5559(11) 0.7335(3) 0.2012(3) 0.0503(17) Uani d . 1 1
C C2 0.5832(11) 0.6807(3) 0.1511(3) 0.0556(18) Uani d . 1 1
H H2A 0.6799 0.6445 0.1535 0.067 Uiso calc R 1 1
C C3 0.4579(13) 0.6840(4) 0.0960(3) 0.066(2) Uani d . 1 1
H H3A 0.4754 0.6491 0.0609 0.079 Uiso calc R 1 1
C C4 0.3087(11) 0.7362(4) 0.0903(3) 0.0546(17) Uani d . 1 1
C C5 0.2891(11) 0.7887(3) 0.1427(3) 0.0549(18) Uani d . 1 1
H H5A 0.1913 0.8246 0.1405 0.066 Uiso calc R 1 1
C C6 0.4127(10) 0.7888(3) 0.1984(3) 0.0472(16) Uani d . 1 1
C C7 0.4345(11) 0.8367(3) 0.2589(3) 0.0505(17) Uani d . 1 1
C C8 0.5856(11) 0.8078(3) 0.2972(3) 0.0523(17) Uani d . 1 1
C C9 0.3366(11) 0.9001(3) 0.2840(3) 0.0480(16) Uani d . 1 1
H H9A 0.2386 0.9210 0.2592 0.058 Uiso calc R 1 1
C C10 0.3866(12) 0.9320(4) 0.3466(3) 0.0553(18) Uani d . 1 1
C C11 0.5337(13) 0.8995(4) 0.3825(3) 0.070(2) Uani d . 1 1
H H11A 0.5652 0.9209 0.4242 0.084 Uiso calc R 1 1
C C12 0.6350(12) 0.8375(4) 0.3596(3) 0.0610(19) Uani d . 1 1
H H12A 0.7317 0.8165 0.3847 0.073 Uiso calc R 1 1
C C13 0.1759(12) 0.7339(4) 0.0287(3) 0.0584(18) Uani d . 1 1
C C14 0.0161(13) 0.7946(4) 0.0318(3) 0.084(3) Uani d . 1 1
H H14A -0.0921 0.7849 0.0602 0.127 Uiso calc R 1 1
H H14B -0.0654 0.7905 -0.0081 0.127 Uiso calc R 1 1
H H14C 0.1061 0.8463 0.0451 0.127 Uiso calc R 1 1
C C15 0.3463(15) 0.7520(5) -0.0174(4) 0.113(3) Uani d . 1 1
H H15A 0.4463 0.7142 -0.0212 0.169 Uiso calc R 1 1
H H15B 0.4363 0.8036 -0.0031 0.169 Uiso calc R 1 1
H H15C 0.2621 0.7496 -0.0567 0.169 Uiso calc R 1 1
C C16 0.0283(15) 0.6533(4) 0.0045(4) 0.103(3) Uani d . 1 1
H H16A -0.0786 0.6419 0.0329 0.154 Uiso calc R 1 1
H H16B 0.1253 0.6145 -0.0001 0.154 Uiso calc R 1 1
H H16C -0.0548 0.6527 -0.0345 0.154 Uiso calc R 1 1
C C17 0.2911(12) 1.0038(4) 0.3755(3) 0.0586(18) Uani d . 1 1
C C18 0.4896(15) 1.0737(4) 0.3912(4) 0.119(3) Uani d . 1 1
H H18A 0.5515 1.0830 0.3544 0.178 Uiso calc R 1 1
H H18B 0.6077 1.0628 0.4190 0.178 Uiso calc R 1 1
H H18C 0.4344 1.1194 0.4102 0.178 Uiso calc R 1 1
C C19 0.1969(14) 0.9909(4) 0.4331(3) 0.094(3) Uani d . 1 1
H H19A 0.1380 1.0363 0.4509 0.140 Uiso calc R 1 1
H H19B 0.3169 0.9822 0.4615 0.140 Uiso calc R 1 1
H H19C 0.0750 0.9460 0.4242 0.140 Uiso calc R 1 1
C C20 0.0997(14) 1.0215(4) 0.3337(3) 0.093(3) Uani d . 1 1
H H20A 0.1563 1.0310 0.2963 0.139 Uiso calc R 1 1
H H20B 0.0469 1.0671 0.3537 0.139 Uiso calc R 1 1
H H20C -0.0255 0.9776 0.3247 0.139 Uiso calc R 1 1
C C21 0.7872(12) 0.6911(4) 0.2852(3) 0.0483(16) Uani d . 1 1
C C22 1.0060(13) 0.7177(4) 0.3155(3) 0.0626(19) Uani d . 1 1
H H22A 1.0738 0.7700 0.3194 0.075 Uiso calc R 1 1
C C23 1.1281(12) 0.6664(4) 0.3407(3) 0.065(2) Uani d . 1 1
H H23A 1.2742 0.6842 0.3622 0.078 Uiso calc R 1 1
C C24 1.0248(12) 0.5896(4) 0.3323(3) 0.0550(18) Uani d . 1 1
C C25 0.8063(12) 0.5632(4) 0.3026(3) 0.0608(19) Uani d . 1 1
H H25A 0.7385 0.5108 0.2980 0.073 Uiso calc R 1 1
C C26 0.6872(12) 0.6147(3) 0.2794(3) 0.0554(18) Uani d . 1 1
H H26A 0.5379 0.5971 0.2598 0.066 Uiso calc R 1 1
Br Br2 -0.10255(13) 0.46827(4) 0.85902(4) 0.0709(3) Uani d . 1 1
N N2 0.5597(9) 0.7103(3) 0.7642(2) 0.0541(14) Uani d . 1 1
C C27 0.5939(11) 0.6989(3) 0.7025(3) 0.0484(16) Uani d . 1 1
C C28 0.4698(12) 0.6432(4) 0.6522(3) 0.0607(19) Uani d . 1 1
H H28A 0.3398 0.6084 0.6568 0.073 Uiso calc R 1 1
C C29 0.5478(12) 0.6425(4) 0.5968(3) 0.0621(19) Uani d . 1 1
H H29A 0.4670 0.6062 0.5633 0.074 Uiso calc R 1 1
C C30 0.7458(12) 0.6941(4) 0.5872(3) 0.0561(18) Uani d . 1 1
C C31 0.8639(12) 0.7489(4) 0.6379(3) 0.0591(18) Uani d . 1 1
H H31A 0.9930 0.7842 0.6335 0.071 Uiso calc R 1 1
C C32 0.7872(11) 0.7503(3) 0.6948(3) 0.0506(17) Uani d . 1 1
C C33 0.8728(11) 0.7983(4) 0.7553(3) 0.0508(17) Uani d . 1 1
C C34 0.7351(12) 0.7715(4) 0.7960(3) 0.0552(18) Uani d . 1 1
C C35 1.0543(12) 0.8605(4) 0.7758(3) 0.0601(19) Uani d . 1 1
H H35A 1.1509 0.8773 0.7484 0.072 Uiso calc R 1 1
C C36 1.0928(13) 0.8978(4) 0.8369(3) 0.0594(19) Uani d . 1 1
C C37 0.9450(13) 0.8687(4) 0.8764(3) 0.067(2) Uani d . 1 1
H H37A 0.9663 0.8937 0.9174 0.080 Uiso calc R 1 1
C C38 0.7728(13) 0.8061(4) 0.8576(3) 0.067(2) Uani d . 1 1
H H38A 0.6822 0.7869 0.8854 0.081 Uiso calc R 1 1
C C39 0.8219(12) 0.6878(4) 0.5232(3) 0.0601(19) Uani d . 1 1
C C40 0.6346(14) 0.7003(5) 0.4787(3) 0.102(3) Uani d . 1 1
H H40A 0.6860 0.6975 0.4390 0.154 Uiso calc R 1 1
H H40B 0.5961 0.7510 0.4922 0.154 Uiso calc R 1 1
H H40C 0.5011 0.6605 0.4764 0.154 Uiso calc R 1 1
C C41 1.0313(14) 0.7502(5) 0.5216(4) 0.109(3) Uani d . 1 1
H H41A 1.0722 0.7449 0.4807 0.163 Uiso calc R 1 1
H H41B 1.1582 0.7436 0.5488 0.163 Uiso calc R 1 1
H H41C 0.9950 0.8013 0.5344 0.163 Uiso calc R 1 1
C C42 0.8816(17) 0.6065(5) 0.5030(4) 0.122(4) Uani d . 1 1
H H42A 0.9307 0.6022 0.4629 0.183 Uiso calc R 1 1
H H42B 0.7483 0.5671 0.5019 0.183 Uiso calc R 1 1
H H42C 1.0034 0.5992 0.5315 0.183 Uiso calc R 1 1
C C43 1.2806(14) 0.9709(4) 0.8600(3) 0.072(2) Uani d . 1 1
C C44 1.3953(19) 0.9693(6) 0.9218(4) 0.159(5) Uani d . 1 1
H H44A 1.4664 0.9238 0.9195 0.239 Uiso calc R 1 1
H H44B 1.2829 0.9674 0.9501 0.239 Uiso calc R 1 1
H H44C 1.5105 1.0157 0.9357 0.239 Uiso calc R 1 1
C C45 1.1659(15) 1.0427(4) 0.8613(5) 0.149(5) Uani d . 1 1
H H45A 1.2799 1.0895 0.8749 0.223 Uiso calc R 1 1
H H45B 1.0508 1.0414 0.8888 0.223 Uiso calc R 1 1
H H45C 1.0951 1.0424 0.8208 0.223 Uiso calc R 1 1
C C46 1.4614(15) 0.9776(5) 0.8171(4) 0.106(3) Uani d . 1 1
H H46A 1.5384 0.9335 0.8148 0.158 Uiso calc R 1 1
H H46B 1.5713 1.0251 0.8320 0.158 Uiso calc R 1 1
H H46C 1.3897 0.9786 0.7770 0.158 Uiso calc R 1 1
C C47 0.4023(13) 0.6594(3) 0.7889(3) 0.0512(17) Uani d . 1 1
C C48 0.4838(12) 0.6231(4) 0.8355(3) 0.0593(18) Uani d . 1 1
H H48A 0.6383 0.6354 0.8516 0.071 Uiso calc R 1 1
C C49 0.3324(13) 0.5688(3) 0.8573(3) 0.0571(18) Uani d . 1 1
H H49A 0.3858 0.5444 0.8879 0.069 Uiso calc R 1 1
C C50 0.1026(12) 0.5510(4) 0.8337(3) 0.0575(18) Uani d . 1 1
C C51 0.0264(13) 0.5897(4) 0.7890(3) 0.0636(19) Uani d . 1 1
H H51A -0.1283 0.5786 0.7731 0.076 Uiso calc R 1 1
C C52 0.1742(12) 0.6433(4) 0.7683(3) 0.0565(18) Uani d . 1 1
H H52A 0.1179 0.6696 0.7393 0.068 Uiso calc R 1 1

loop_
_atom_site_aniso_label
_atom_site_aniso_U_11
_atom_site_aniso_U_22
_atom_site_aniso_U_33
_atom_site_aniso_U_12
_atom_site_aniso_U_13
_atom_site_aniso_U_23
Br1 0.0855(6) 0.0567(5) 0.0698(5) 0.0332(4) -0.0015(4) 0.0187(4)
N1 0.079(4) 0.041(3) 0.057(4) 0.024(3) 0.007(3) 0.017(3)
C1 0.068(5) 0.046(4) 0.038(4) 0.017(4) 0.002(3) 0.008(3)
C2 0.064(5) 0.039(4) 0.064(5) 0.025(3) 0.004(4) 0.001(3)
C3 0.090(6) 0.053(4) 0.054(5) 0.019(4) 0.014(4) -0.001(4)
C4 0.065(5) 0.051(4) 0.050(4) 0.016(4) 0.010(4) 0.008(3)
C5 0.072(5) 0.042(4) 0.058(5) 0.021(4) 0.008(4) 0.020(3)
C6 0.056(4) 0.042(4) 0.049(4) 0.019(3) 0.011(3) 0.013(3)
C7 0.079(5) 0.034(3) 0.044(4) 0.017(3) 0.012(4) 0.012(3)
C8 0.070(5) 0.035(4) 0.051(4) 0.012(3) -0.002(4) 0.009(3)
C9 0.060(5) 0.043(4) 0.044(4) 0.019(3) 0.010(3) 0.007(3)
C10 0.069(5) 0.045(4) 0.056(5) 0.016(4) 0.013(4) 0.013(3)
C11 0.092(6) 0.062(5) 0.053(5) 0.026(5) -0.004(4) 0.001(4)
C12 0.083(6) 0.044(4) 0.058(5) 0.018(4) -0.001(4) 0.016(4)
C13 0.061(5) 0.057(4) 0.052(4) 0.006(4) -0.004(4) 0.006(3)
C14 0.116(7) 0.094(6) 0.049(5) 0.046(5) -0.011(4) 0.015(4)
C15 0.132(8) 0.147(9) 0.080(6) 0.048(7) 0.047(6) 0.041(6)
C16 0.122(8) 0.077(6) 0.089(6) -0.007(5) -0.024(6) 0.003(5)
C17 0.067(5) 0.054(4) 0.057(5) 0.025(4) 0.005(4) 0.005(4)
C18 0.108(8) 0.050(5) 0.176(10) 0.006(5) 0.024(7) -0.029(5)
C19 0.111(7) 0.101(6) 0.070(6) 0.038(6) 0.013(5) 0.002(5)
C20 0.120(7) 0.068(5) 0.094(6) 0.051(5) 0.005(6) -0.001(4)
C21 0.055(5) 0.043(4) 0.050(4) 0.013(4) -0.003(3) 0.019(3)
C22 0.073(6) 0.041(4) 0.077(5) 0.012(4) 0.008(4) 0.018(4)
C23 0.063(5) 0.057(5) 0.075(5) 0.010(4) -0.005(4) 0.019(4)
C24 0.063(5) 0.044(4) 0.061(4) 0.009(4) 0.008(4) 0.017(3)
C25 0.062(5) 0.042(4) 0.083(5) 0.018(4) 0.005(4) 0.019(4)
C26 0.061(5) 0.039(4) 0.066(5) 0.011(4) 0.004(4) 0.010(3)
Br2 0.0782(6) 0.0519(5) 0.0866(6) 0.0015(4) 0.0305(4) 0.0237(4)
N2 0.065(4) 0.045(3) 0.048(3) -0.007(3) 0.009(3) 0.011(3)
C27 0.054(5) 0.039(4) 0.050(4) 0.002(3) 0.007(4) 0.009(3)
C28 0.067(5) 0.054(4) 0.059(5) 0.004(4) 0.008(4) 0.013(4)
C29 0.080(6) 0.042(4) 0.062(5) 0.011(4) 0.011(4) 0.002(3)
C30 0.074(5) 0.053(4) 0.047(4) 0.018(4) 0.011(4) 0.020(4)
C31 0.075(5) 0.055(4) 0.048(4) 0.006(4) 0.003(4) 0.018(4)
C32 0.062(5) 0.043(4) 0.049(4) 0.013(4) 0.005(4) 0.012(3)
C33 0.053(5) 0.043(4) 0.060(5) 0.007(4) 0.013(4) 0.017(4)
C34 0.068(5) 0.046(4) 0.046(4) 0.001(4) 0.000(4) 0.008(3)
C35 0.065(5) 0.058(4) 0.060(5) 0.006(4) 0.008(4) 0.023(4)
C36 0.080(6) 0.039(4) 0.057(5) 0.007(4) -0.007(4) 0.017(4)
C37 0.076(6) 0.048(4) 0.071(5) 0.005(4) 0.006(4) 0.005(4)
C38 0.093(6) 0.055(4) 0.052(5) 0.004(4) 0.016(4) 0.011(4)
C39 0.064(5) 0.072(5) 0.048(4) 0.025(4) 0.009(4) 0.008(4)
C40 0.087(7) 0.153(8) 0.075(6) 0.030(6) 0.009(5) 0.035(6)
C41 0.093(7) 0.136(8) 0.089(6) -0.008(6) 0.030(5) 0.018(6)
C42 0.193(11) 0.110(7) 0.090(7) 0.079(7) 0.053(7) 0.026(6)
C43 0.084(6) 0.058(5) 0.060(5) -0.006(4) -0.007(4) 0.003(4)
C44 0.190(12) 0.152(10) 0.096(8) -0.060(8) -0.053(8) 0.035(7)
C45 0.103(8) 0.039(5) 0.284(14) -0.003(5) 0.020(9) -0.004(7)
C46 0.107(7) 0.095(7) 0.101(7) -0.024(5) 0.012(6) 0.020(5)
C47 0.071(5) 0.036(4) 0.053(4) 0.021(4) 0.018(4) 0.014(3)
C48 0.061(5) 0.062(5) 0.062(5) 0.022(4) 0.016(4) 0.017(4)
C49 0.072(6) 0.048(4) 0.060(5) 0.017(4) 0.017(4) 0.023(3)
C50 0.056(5) 0.061(5) 0.058(5) 0.018(4) 0.021(4) 0.006(4)
C51 0.070(5) 0.063(5) 0.061(5) 0.011(4) 0.022(4) 0.015(4)
C52 0.059(5) 0.055(4) 0.065(5) 0.026(4) 0.007(4) 0.024(4)

loop_
_atom_type_symbol
_atom_type_description
_atom_type_scat_dispersion_real
_atom_type_scat_dispersion_imag
_atom_type_scat_source
C C 0.0033 0.0016 'International Tables Vol C Tables 4.2.6.8 and 6.1.1.4'
H H 0.0000 0.0000 'International Tables Vol C Tables 4.2.6.8 and 6.1.1.4'
N N 0.0061 0.0033 'International Tables Vol C Tables 4.2.6.8 and 6.1.1.4'
Br Br -0.2901 2.4595 'International Tables Vol C Tables 4.2.6.8 and 6.1.1.4'

loop_
_geom_angle_atom_site_label_1
_geom_angle_atom_site_label_2
_geom_angle_atom_site_label_3
_geom_angle
C1 N1 C8 107.6(5)
C1 N1 C21 125.1(5)
C8 N1 C21 125.8(5)
C2 C1 C6 122.7(6)
C2 C1 N1 128.3(6)
C6 C1 N1 108.9(5)
C1 C2 C3 116.2(6)
C1 C2 H2A 121.9
C3 C2 H2A 121.9
C4 C3 C2 124.1(6)
C4 C3 H3A 118.0
C2 C3 H3A 118.0
C5 C4 C3 117.0(6)
C5 C4 C13 122.9(6)
C3 C4 C13 120.1(6)
C4 C5 C6 121.2(6)
C4 C5 H5A 119.4
C6 C5 H5A 119.4
C5 C6 C1 118.7(6)
C5 C6 C7 133.9(6)
C1 C6 C7 107.4(5)
C9 C7 C8 118.8(6)
C9 C7 C6 133.8(6)
C8 C7 C6 107.4(5)
C12 C8 C7 122.8(6)
C12 C8 N1 128.6(6)
C7 C8 N1 108.6(5)
C7 C9 C10 119.5(6)
C7 C9 H9A 120.2
C10 C9 H9A 120.2
C11 C10 C9 118.9(6)
C11 C10 C17 119.9(6)
C9 C10 C17 121.2(6)
C12 C11 C10 123.5(6)
C12 C11 H11A 118.2
C10 C11 H11A 118.2
C11 C12 C8 116.5(6)
C11 C12 H12A 121.8
C8 C12 H12A 121.8
C4 C13 C16 110.3(6)
C4 C13 C14 112.5(5)
C16 C13 C14 107.8(6)
C4 C13 C15 109.5(6)
C16 C13 C15 109.1(6)
C14 C13 C15 107.5(6)
C13 C14 H14A 109.5
C13 C14 H14B 109.5
H14A C14 H14B 109.5
C13 C14 H14C 109.5
H14A C14 H14C 109.5
H14B C14 H14C 109.5
C13 C15 H15A 109.5
C13 C15 H15B 109.5
H15A C15 H15B 109.5
C13 C15 H15C 109.5
H15A C15 H15C 109.5
H15B C15 H15C 109.5
C13 C16 H16A 109.5
C13 C16 H16B 109.5
H16A C16 H16B 109.5
C13 C16 H16C 109.5
H16A C16 H16C 109.5
H16B C16 H16C 109.5
C19 C17 C20 107.6(6)
C19 C17 C18 108.5(6)
C20 C17 C18 110.0(6)
C19 C17 C10 110.2(6)
C20 C17 C10 112.6(6)
C18 C17 C10 107.9(6)
C17 C18 H18A 109.5
C17 C18 H18B 109.5
H18A C18 H18B 109.5
C17 C18 H18C 109.5
H18A C18 H18C 109.5
H18B C18 H18C 109.5
C17 C19 H19A 109.5
C17 C19 H19B 109.5
H19A C19 H19B 109.5
C17 C19 H19C 109.5
H19A C19 H19C 109.5
H19B C19 H19C 109.5
C17 C20 H20A 109.5
C17 C20 H20B 109.5
H20A C20 H20B 109.5
C17 C20 H20C 109.5
H20A C20 H20C 109.5
H20B C20 H20C 109.5
C26 C21 C22 120.0(6)
C26 C21 N1 120.6(6)
C22 C21 N1 119.3(6)
C21 C22 C23 120.5(6)
C21 C22 H22A 119.7
C23 C22 H22A 119.7
C24 C23 C22 117.8(7)
C24 C23 H23A 121.1
C22 C23 H23A 121.1
C23 C24 C25 121.7(6)
C23 C24 Br1 119.8(5)
C25 C24 Br1 118.5(5)
C24 C25 C26 119.7(6)
C24 C25 H25A 120.1
C26 C25 H25A 120.1
C21 C26 C25 120.2(6)
C21 C26 H26A 119.9
C25 C26 H26A 119.9
C27 N2 C47 124.0(5)
C27 N2 C34 107.1(5)
C47 N2 C34 128.0(5)
C32 C27 N2 109.9(5)
C32 C27 C28 120.5(6)
N2 C27 C28 129.5(6)
C29 C28 C27 117.3(6)
C29 C28 H28A 121.3
C27 C28 H28A 121.3
C28 C29 C30 123.8(6)
C28 C29 H29A 118.1
C30 C29 H29A 118.1
C31 C30 C29 117.5(6)
C31 C30 C39 122.7(6)
C29 C30 C39 119.8(6)
C32 C31 C30 119.5(6)
C32 C31 H31A 120.2
C30 C31 H31A 120.2
C27 C32 C31 121.3(6)
C27 C32 C33 106.1(6)
C31 C32 C33 132.5(6)
C34 C33 C35 119.9(6)
C34 C33 C32 107.4(6)
C35 C33 C32 132.7(6)
C33 C34 C38 121.0(7)
C33 C34 N2 109.4(6)
C38 C34 N2 129.6(6)
C33 C35 C36 120.4(6)
C33 C35 H35A 119.8
C36 C35 H35A 119.8
C35 C36 C37 117.3(6)
C35 C36 C43 121.6(7)
C37 C36 C43 121.0(7)
C38 C37 C36 123.1(7)
C38 C37 H37A 118.5
C36 C37 H37A 118.5
C37 C38 C34 118.2(7)
C37 C38 H38A 120.9
C34 C38 H38A 120.9
C40 C39 C41 106.4(6)
C40 C39 C30 110.4(6)
C41 C39 C30 112.0(6)
C40 C39 C42 110.0(7)
C41 C39 C42 109.1(7)
C30 C39 C42 109.0(6)
C39 C40 H40A 109.5
C39 C40 H40B 109.5
H40A C40 H40B 109.5
C39 C40 H40C 109.5
H40A C40 H40C 109.5
H40B C40 H40C 109.5
C39 C41 H41A 109.5
C39 C41 H41B 109.5
H41A C41 H41B 109.5
C39 C41 H41C 109.5
H41A C41 H41C 109.5
H41B C41 H41C 109.5
C39 C42 H42A 109.5
C39 C42 H42B 109.5
H42A C42 H42B 109.5
C39 C42 H42C 109.5
H42A C42 H42C 109.5
H42B C42 H42C 109.5
C44 C43 C46 108.6(8)
C44 C43 C45 111.4(8)
C46 C43 C45 106.5(7)
C44 C43 C36 110.7(6)
C46 C43 C36 112.0(6)
C45 C43 C36 107.5(6)
C43 C44 H44A 109.5
C43 C44 H44B 109.5
H44A C44 H44B 109.5
C43 C44 H44C 109.5
H44A C44 H44C 109.5
H44B C44 H44C 109.5
C43 C45 H45A 109.5
C43 C45 H45B 109.5
H45A C45 H45B 109.5
C43 C45 H45C 109.5
H45A C45 H45C 109.5
H45B C45 H45C 109.5
C43 C46 H46A 109.5
C43 C46 H46B 109.5
H46A C46 H46B 109.5
C43 C46 H46C 109.5
H46A C46 H46C 109.5
H46B C46 H46C 109.5
C52 C47 N2 121.9(6)
C52 C47 C48 118.9(6)
N2 C47 C48 119.2(7)
C49 C48 C47 119.7(7)
C49 C48 H48A 120.1
C47 C48 H48A 120.1
C50 C49 C48 120.1(6)
C50 C49 H49A 120.0
C48 C49 H49A 120.0
C49 C50 C51 118.8(6)
C49 C50 Br2 119.9(5)
C51 C50 Br2 121.2(6)
C52 C51 C50 121.0(7)
C52 C51 H51A 119.5
C50 C51 H51A 119.5
C47 C52 C51 121.4(6)
C47 C52 H52A 119.3
C51 C52 H52A 119.3

loop_
_geom_bond_atom_site_label_1
_geom_bond_atom_site_label_2
_geom_bond_distance
Br1 C24 1.944(6)
N1 C1 1.411(7)
N1 C8 1.413(7)
N1 C21 1.427(7)
C1 C2 1.361(8)
C1 C6 1.398(7)
C2 C3 1.396(8)
C2 H2A 0.9300
C3 C4 1.391(8)
C3 H3A 0.9300
C4 C5 1.382(8)
C4 C13 1.514(8)
C5 C6 1.387(8)
C5 H5A 0.9300
C6 C7 1.441(8)
C7 C9 1.394(7)
C7 C8 1.402(8)
C8 C12 1.385(8)
C9 C10 1.398(8)
C9 H9A 0.9300
C10 C11 1.391(8)
C10 C17 1.530(8)
C11 C12 1.372(8)
C11 H11A 0.9300
C12 H12A 0.9300
C13 C16 1.521(9)
C13 C14 1.536(8)
C13 C15 1.544(9)
C14 H14A 0.9600
C14 H14B 0.9600
C14 H14C 0.9600
C15 H15A 0.9600
C15 H15B 0.9600
C15 H15C 0.9600
C16 H16A 0.9600
C16 H16B 0.9600
C16 H16C 0.9600
C17 C19 1.487(9)
C17 C20 1.513(9)
C17 C18 1.526(9)
C18 H18A 0.9600
C18 H18B 0.9600
C18 H18C 0.9600
C19 H19A 0.9600
C19 H19B 0.9600
C19 H19C 0.9600
C20 H20A 0.9600
C20 H20B 0.9600
C20 H20C 0.9600
C21 C26 1.359(8)
C21 C22 1.376(8)
C22 C23 1.407(8)
C22 H22A 0.9300
C23 C24 1.365(8)
C23 H23A 0.9300
C24 C25 1.370(8)
C25 C26 1.379(8)
C25 H25A 0.9300
C26 H26A 0.9300
Br2 C50 1.944(7)
N2 C27 1.395(7)
N2 C47 1.405(7)
N2 C34 1.407(7)
C27 C32 1.386(8)
C27 C28 1.411(8)
C28 C29 1.357(8)
C28 H28A 0.9300
C29 C30 1.422(9)
C29 H29A 0.9300
C30 C31 1.397(8)
C30 C39 1.528(8)
C31 C32 1.387(8)
C31 H31A 0.9300
C32 C33 1.457(8)
C33 C34 1.372(8)
C33 C35 1.385(8)
C34 C38 1.383(8)
C35 C36 1.386(8)
C35 H35A 0.9300
C36 C37 1.402(9)
C36 C43 1.536(9)
C37 C38 1.352(9)
C37 H37A 0.9300
C38 H38A 0.9300
C39 C40 1.494(9)
C39 C41 1.527(9)
C39 C42 1.531(9)
C40 H40A 0.9600
C40 H40B 0.9600
C40 H40C 0.9600
C41 H41A 0.9600
C41 H41B 0.9600
C41 H41C 0.9600
C42 H42A 0.9600
C42 H42B 0.9600
C42 H42C 0.9600
C43 C44 1.491(10)
C43 C46 1.505(10)
C43 C45 1.530(10)
C44 H44A 0.9600
C44 H44B 0.9600
C44 H44C 0.9600
C45 H45A 0.9600
C45 H45B 0.9600
C45 H45C 0.9600
C46 H46A 0.9600
C46 H46B 0.9600
C46 H46C 0.9600
C47 C52 1.356(8)
C47 C48 1.406(8)
C48 C49 1.390(8)
C48 H48A 0.9300
C49 C50 1.381(8)
C49 H49A 0.9300
C50 C51 1.388(8)
C51 C52 1.356(8)
C51 H51A 0.9300
C52 H52A 0.9300

loop_
_geom_hbond_atom_site_label_D
_geom_hbond_atom_site_label_H
_geom_hbond_atom_site_label_A
_geom_hbond_site_symmetry_A
_geom_hbond_distance_DH
_geom_hbond_distance_HA
_geom_hbond_distance_DA
_geom_hbond_angle_DHA
C22 H22A Cg3 1_655 0.93 2.75 3.544(8) 144
C25 H25A Cg11 2_666 0.93 2.92 3.511(7) 123
C52 H52A Cg8 1_455 0.93 2.95 3.591(8) 127

loop_
_geom_torsion_atom_site_label_1
_geom_torsion_atom_site_label_2
_geom_torsion_atom_site_label_3
_geom_torsion_atom_site_label_4
_geom_torsion
C8 N1 C1 C2 178.5(7)
C21 N1 C1 C2 -15.0(11)
C8 N1 C1 C6 0.6(7)
C21 N1 C1 C6 167.1(6)
C6 C1 C2 C3 -0.5(10)
N1 C1 C2 C3 -178.1(6)
C1 C2 C3 C4 -1.0(10)
C2 C3 C4 C5 1.4(10)
C2 C3 C4 C13 -178.5(6)
C3 C4 C5 C6 -0.2(10)
C13 C4 C5 C6 179.7(6)
C4 C5 C6 C1 -1.1(9)
C4 C5 C6 C7 177.4(7)
C2 C1 C6 C5 1.5(10)
N1 C1 C6 C5 179.6(5)
C2 C1 C6 C7 -177.3(6)
N1 C1 C6 C7 0.7(7)
C5 C6 C7 C9 1.3(13)
C1 C6 C7 C9 179.9(7)
C5 C6 C7 C8 179.6(7)
C1 C6 C7 C8 -1.7(7)
C9 C7 C8 C12 2.5(10)
C6 C7 C8 C12 -176.1(6)
C9 C7 C8 N1 -179.2(5)
C6 C7 C8 N1 2.1(7)
C1 N1 C8 C12 176.4(7)
C21 N1 C8 C12 10.0(11)
C1 N1 C8 C7 -1.7(7)
C21 N1 C8 C7 -168.1(6)
C8 C7 C9 C10 -1.4(9)
C6 C7 C9 C10 176.8(7)
C7 C9 C10 C11 0.0(10)
C7 C9 C10 C17 177.3(6)
C9 C10 C11 C12 0.4(11)
C17 C10 C11 C12 -176.9(7)
C10 C11 C12 C8 0.6(11)
C7 C8 C12 C11 -2.1(10)
N1 C8 C12 C11 -180.0(6)
C5 C4 C13 C16 -121.7(7)
C3 C4 C13 C16 58.2(9)
C5 C4 C13 C14 -1.2(9)
C3 C4 C13 C14 178.7(6)
C5 C4 C13 C15 118.2(7)
C3 C4 C13 C15 -61.9(8)
C11 C10 C17 C19 -48.6(9)
C9 C10 C17 C19 134.1(7)
C11 C10 C17 C20 -168.7(7)
C9 C10 C17 C20 14.0(10)
C11 C10 C17 C18 69.7(9)
C9 C10 C17 C18 -107.6(7)
C1 N1 C21 C26 -52.7(9)
C8 N1 C21 C26 111.3(7)
C1 N1 C21 C22 129.1(7)
C8 N1 C21 C22 -66.8(9)
C26 C21 C22 C23 0.0(10)
N1 C21 C22 C23 178.2(6)
C21 C22 C23 C24 1.9(10)
C22 C23 C24 C25 -2.5(10)
C22 C23 C24 Br1 178.6(5)
C23 C24 C25 C26 1.1(10)
Br1 C24 C25 C26 -179.9(5)
C22 C21 C26 C25 -1.5(10)
N1 C21 C26 C25 -179.6(6)
C24 C25 C26 C21 0.9(10)
C47 N2 C27 C32 -169.1(6)
C34 N2 C27 C32 0.9(7)
C47 N2 C27 C28 7.9(10)
C34 N2 C27 C28 177.9(6)
C32 C27 C28 C29 0.0(9)
N2 C27 C28 C29 -176.7(6)
C27 C28 C29 C30 0.3(10)
C28 C29 C30 C31 -0.7(10)
C28 C29 C30 C39 179.1(6)
C29 C30 C31 C32 0.9(9)
C39 C30 C31 C32 -178.9(6)
N2 C27 C32 C31 177.5(5)
C28 C27 C32 C31 0.2(9)
N2 C27 C32 C33 -2.1(7)
C28 C27 C32 C33 -179.4(6)
C30 C31 C32 C27 -0.7(9)
C30 C31 C32 C33 178.8(6)
C27 C32 C33 C34 2.6(7)
C31 C32 C33 C34 -177.0(7)
C27 C32 C33 C35 -177.6(7)
C31 C32 C33 C35 2.8(12)
C35 C33 C34 C38 0.7(10)
C32 C33 C34 C38 -179.5(6)
C35 C33 C34 N2 178.0(5)
C32 C33 C34 N2 -2.1(7)
C27 N2 C34 C33 0.8(7)
C47 N2 C34 C33 170.3(6)
C27 N2 C34 C38 177.9(7)
C47 N2 C34 C38 -12.6(11)
C34 C33 C35 C36 -2.4(10)
C32 C33 C35 C36 177.8(6)
C33 C35 C36 C37 1.4(10)
C33 C35 C36 C43 -175.2(6)
C35 C36 C37 C38 1.3(11)
C43 C36 C37 C38 177.9(6)
C36 C37 C38 C34 -2.9(11)
C33 C34 C38 C37 2.0(10)
N2 C34 C38 C37 -174.9(6)
C31 C30 C39 C40 -120.9(7)
C29 C30 C39 C40 59.3(8)
C31 C30 C39 C41 -2.6(9)
C29 C30 C39 C41 177.6(6)
C31 C30 C39 C42 118.2(7)
C29 C30 C39 C42 -61.6(8)
C35 C36 C43 C44 -142.2(8)
C37 C36 C43 C44 41.3(10)
C35 C36 C43 C46 -20.8(10)
C37 C36 C43 C46 162.7(7)
C35 C36 C43 C45 95.9(9)
C37 C36 C43 C45 -80.6(9)
C27 N2 C47 C52 -58.5(9)
C34 N2 C47 C52 133.7(7)
C27 N2 C47 C48 120.4(7)
C34 N2 C47 C48 -47.4(9)
C52 C47 C48 C49 3.2(9)
N2 C47 C48 C49 -175.8(6)
C47 C48 C49 C50 -0.5(9)
C48 C49 C50 C51 -1.4(9)
C48 C49 C50 Br2 174.4(5)
C49 C50 C51 C52 0.7(10)
Br2 C50 C51 C52 -175.1(5)
N2 C47 C52 C51 174.9(6)
C48 C47 C52 C51 -4.0(10)
C50 C51 C52 C47 2.1(10)

loop_
_cod_related_entry_id
_cod_related_entry_database
_cod_related_entry_code
1 ChemSpider 28549025
